data_2108898
loop_
_publ_author_name
'Kleemiss, Florian'
'Puylaert, Pim'
'Duvinage, Daniel'
'Fugel, Malte'
'Sugimoto, Kunihisa'
'Beckmann, Jens'
'Grabowsky, Simon'

_publ_section_title
;
 Ibuprofen and sila-ibuprofen: polarization effects in the crystal and
 enzyme environments
;
_journal_issue 6
_journal_name_full 'Acta Crystallographica Section B'
_journal_page_first 892
_journal_page_last 905
_journal_paper_doi 10.1107/S2052520621009379
_journal_volume 77
_journal_year 2021
_chemical_absolute_configuration unk
_chemical_formula_moiety 'C12 H17 O2 Si, C8 H12 N'
_chemical_formula_sum 'C20 H29 N O2 Si'
_chemical_formula_weight 343.544
_space_group_crystal_system orthorhombic
_space_group_IT_number 19
_space_group_name_Hall 'P 2ac 2ab'
_space_group_name_H-M_alt 'P 21 21 21'
_symmetry_Int_Tables_number 19
_audit_creation_date 2020-06-03
_audit_creation_method
;
Olex2 1.3-dev
(compiled 2020.04.27 svn.r7e0b91c7 for OlexSys, GUI svn.r6014)
;
_cell_angle_alpha 90
_cell_angle_beta 90
_cell_angle_gamma 90
_cell_formula_units_Z 4
_cell_length_a 6.8160(14)
_cell_length_b 12.721(3)
_cell_length_c 23.613(5)
_cell_measurement_reflns_used 16341
_cell_measurement_temperature 25
_cell_measurement_theta_max 12.865
_cell_measurement_theta_min 0.43
_cell_volume 2047.4(8)
_computing_cell_refinement 'CrystalClear (Rigaku/MSC Inc., 2006)'
_computing_data_collection 'CrystalClear (Rigaku/MSC Inc., 2006)'
_computing_data_reduction 'CrystalClear (Rigaku/MSC Inc., 2006), SORTAV (Blessing, 1995)'
_computing_molecular_graphics 'Olex2 1.3-dev (Dolomanov et al., 2009)'
_computing_publication_material 'Olex2 1.3-dev (Dolomanov et al., 2009)'
_computing_structure_refinement 'olex2.refine 1.3-dev (Bourhis et al., 2015)'
_diffrn_ambient_temperature 25
_diffrn_measured_fraction_theta_full 0.9991
_diffrn_measured_fraction_theta_max 0.9984
_diffrn_measurement_device_type 'SPring8 beamline BL02B1 fitted with a curved image plate'
_diffrn_measurement_method '\w scans'
_diffrn_orient_matrix_type fs_process
_diffrn_orient_matrix_UB_11 -0.081752
_diffrn_orient_matrix_UB_12 0.027734
_diffrn_orient_matrix_UB_13 0.031661
_diffrn_orient_matrix_UB_21 0.104075
_diffrn_orient_matrix_UB_22 -0.020522
_diffrn_orient_matrix_UB_23 0.027544
_diffrn_orient_matrix_UB_31 0.062589
_diffrn_orient_matrix_UB_32 0.070351
_diffrn_orient_matrix_UB_33 -0.004446
_diffrn_radiation_probe x-ray
_diffrn_radiation_type synchrotron
_diffrn_radiation_wavelength 0.3567
_diffrn_reflns_av_R_equivalents 0.0517
_diffrn_reflns_av_unetI/netI 0.0349
_diffrn_reflns_Laue_measured_fraction_full 0.9991
_diffrn_reflns_Laue_measured_fraction_max 0.9984
_diffrn_reflns_limit_h_max 8
_diffrn_reflns_limit_h_min -8
_diffrn_reflns_limit_k_max 15
_diffrn_reflns_limit_k_min -15
_diffrn_reflns_limit_l_max 29
_diffrn_reflns_limit_l_min -29
_diffrn_reflns_number 17267
_diffrn_reflns_point_group_measured_fraction_full 0.9911
_diffrn_reflns_point_group_measured_fraction_max 0.9893
_diffrn_reflns_theta_full 12.3580
_diffrn_reflns_theta_max 12.91
_diffrn_reflns_theta_min 0.87
_diffrn_source synchrotron
_exptl_absorpt_coefficient_mu 0.035
_exptl_crystal_colour colorless
_exptl_crystal_density_diffrn 1.115
_exptl_crystal_description block
_exptl_crystal_F_000 743.771
_refine_diff_density_max 0.3377
_refine_diff_density_min -0.2038
_refine_diff_density_rms 0.0623
_refine_ls_abs_structure_details 'Flack, H. D. (1983). Acta Cryst. A39, 876-881.'
_refine_ls_abs_structure_Flack -0.5(17)
_refine_ls_d_res_high 0.7986
_refine_ls_d_res_low 11.8065
_refine_ls_goodness_of_fit_ref 1.0695
_refine_ls_hydrogen_treatment mixed
_refine_ls_matrix_type full
_refine_ls_number_constraints 27
_refine_ls_number_parameters 262
_refine_ls_number_reflns 4173
_refine_ls_number_restraints 0
_refine_ls_restrained_S_all 1.0695
_refine_ls_R_factor_all 0.1176
_refine_ls_R_factor_gt 0.0802
_refine_ls_shift/su_max 0.0005
_refine_ls_shift/su_mean 0.0000
_refine_ls_structure_factor_coef Fsqd
_refine_ls_weighting_details 'w=1/[\s^2^(Fo^2^)+(0.0739P)^2^+1.1599P] where P=(Fo^2^+2Fc^2^)/3'
_refine_ls_weighting_scheme calc
_refine_ls_wR_factor_gt 0.1854
_refine_ls_wR_factor_ref 0.2065
_reflns_Friedel_coverage 0.977
_reflns_limit_h_max 8
_reflns_limit_h_min -8
_reflns_limit_k_max 15
_reflns_limit_k_min -15
_reflns_limit_l_max 29
_reflns_limit_l_min -29
_reflns_number_gt 2694
_reflns_number_total 4173
_reflns_threshold_expression I>=2u(I)
_cod_data_source_file px5037sup1.cif
_cod_data_source_block silaamin
_cod_original_cell_volume 2047.4(7)
_cod_original_sg_symbol_Hall ' P 2ac 2ab'
_cod_database_code 2108898
_olex2_refinement_description
;
1. Others
 Sof(Si01)=Sof(H01)=Sof(C1a)=Sof(H1aa)=Sof(H1ab)=Sof(H1ac)=Sof(H00f)=Sof(H00g)=
 Sof(Ca)=Sof(Haa)=Sof(Hab)=Sof(Hac)=1-FVAR(1)
 Sof(Si)=Sof(H)=Sof(C)=Sof(Ha)=Sof(Hb)=Sof(Hc)=Sof(C1)=Sof(H1a)=Sof(H1b)=
 Sof(H1c)=Sof(H00d)=Sof(H00e)=FVAR(1)
 Uiso(H00f)=Uiso(H00g)=Uiso(H00d)=Uiso(H00e)=FVAR(2)
 Uiso(H01)=Uiso(H)=Uiso(H1a)=Uiso(H1b)=Uiso(H1c)=Uiso(H1aa)=Uiso(H1ab)=
 Uiso(H1ac)=FVAR(3)
 Uiso(Haa)=Uiso(Hab)=Uiso(Hac)=FVAR(4)
2.a Ternary CH refined with riding coordinates:
 Si01(H01), Si(H), C006(H006), C008(H008)
2.b Secondary CH2 refined with riding coordinates:
 C00E(H00f,H00g), C00E(H00d,H00e)
2.c Aromatic/amide H refined with riding coordinates:
 C00L(H00o), C00I(H00p), C00J(H00q), C00A(H00r), C00D(H00s), C00K(H00K),
 C00H(H00H), C00F(H00i), C00B(H00j)
2.d Fitted hexagon refined as free rotating group:
 C00L(C00I,C00J,C00A,C007,C00D), C00G(C00K,C00H,C009,C00F,C00B)
2.e Idealised Me refined as rotating group:
 C(Ha,Hb,Hc), C1(H1a,H1b,H1c), C1a(H1aa,H1ab,H1ac), C00C(H00a,H00b,H00c),
 C00M(H00t,H00u,H00v), Ca(Haa,Hab,Hac)
;
_olex2_submission_special_instructions 'No special instructions were received'

loop_
_space_group_symop_id
_space_group_symop_operation_xyz
1 x,y,z
2 x+1/2,-y+1/2,-z
3 -x,y+1/2,-z+1/2
4 -x+1/2,-y,z+1/2

loop_
_atom_site_label
_atom_site_type_symbol
_atom_site_fract_x
_atom_site_fract_y
_atom_site_fract_z
_atom_site_U_iso_or_equiv
_atom_site_adp_type
_atom_site_occupancy
_atom_site_refinement_flags_posn
_atom_site_disorder_group
Si01 Si -0.1625(7) 0.6643(5) 0.5963(4) 0.083(2) Uani 0.521(11) . 2
H01 H -0.2669(7) 0.5686(5) 0.5746(4) 0.24(4) Uiso 0.521(11) R 2
O002 O 0.3932(4) 0.2315(2) 0.56470(9) 0.0688(8) Uani 1.000000 . .
O003 O 0.6830(5) 0.2489(3) 0.60534(11) 0.0845(10) Uani 1.000000 . .
C004 C 0.5049(7) 0.2416(3) 0.60721(13) 0.0629(10) Uani 1.000000 . .
N005 N 0.5030(7) 0.3044(3) 0.46178(13) 0.0629(9) Uani 1.000000 . .
H00l H 0.629(8) 0.283(4) 0.449(2) 0.075(16) Uiso 1.000000 . .
H00m H 0.478(7) 0.267(4) 0.502(3) 0.065(14) Uiso 1.000000 . .
H00n H 0.404(9) 0.280(5) 0.441(3) 0.10(2) Uiso 1.000000 . .
C006 C 0.3957(8) 0.2430(4) 0.66482(14) 0.0790(13) Uani 1.000000 . .
C008 C 0.5205(9) 0.4193(4) 0.46874(17) 0.0858(16) Uani 1.000000 . .
C00C C 0.5294(9) 0.2251(5) 0.71476(15) 0.0911(17) Uani 1.000000 . .
H00a H 0.579(5) 0.1462(11) 0.7146(11) 0.21(4) Uiso 1.000000 GR .
H00b H 0.651(3) 0.276(3) 0.7120(10) 0.21(4) Uiso 1.000000 GR .
H00c H 0.452(2) 0.240(3) 0.75276(17) 0.116(18) Uiso 1.000000 GR .
C00E C -0.0578(9) 0.6338(5) 0.6716(3) 0.1090(19) Uani 1.000000 . .
H00f H 0.0340(9) 0.6990(5) 0.6859(3) 0.113(15) Uiso 0.521(11) R 2
H00g H -0.1783(9) 0.6245(5) 0.7017(3) 0.113(15) Uiso 0.521(11) R 2
H00d H -0.1950(9) 0.6164(5) 0.6936(3) 0.113(15) Uiso 0.479(11) R 1
H00e H 0.0219(9) 0.6909(5) 0.6974(3) 0.113(15) Uiso 0.479(11) R 1
C00G C 0.0640(5) 0.5325(2) 0.66934(12) 0.0829(14) Uani 1.000000 . .
C00K C -0.0309(3) 0.4363(3) 0.66390(13) 0.0833(14) Uani 1.000000 G .
C00H C 0.0775(4) 0.3438(2) 0.66290(11) 0.0760(13) Uani 1.000000 G .
C009 C 0.2807(4) 0.3474(2) 0.66734(11) 0.0716(13) Uani 1.000000 G .
C00F C 0.3756(3) 0.4436(3) 0.67279(12) 0.0791(13) Uani 1.000000 G .
C00B C 0.2672(5) 0.5362(2) 0.67379(11) 0.0799(14) Uani 1.000000 G .
C00L C 0.8139(8) 0.5554(3) 0.3528(2) 0.157(4) Uani 1.000000 . .
C00I C 0.6799(9) 0.5564(3) 0.30840(15) 0.167(4) Uani 1.000000 G .
C00J C 0.4937(8) 0.5141(3) 0.31591(12) 0.129(3) Uani 1.000000 G .
C00A C 0.4415(7) 0.4707(3) 0.36780(14) 0.110(2) Uani 1.000000 G .
C007 C 0.5754(7) 0.4698(3) 0.41219(10) 0.101(2) Uani 1.000000 G .
C00D C 0.7616(7) 0.5121(3) 0.40468(16) 0.130(3) Uani 1.000000 G .
C00M C 0.3297(11) 0.4619(4) 0.4938(2) 0.112(2) Uani 1.000000 . .
H00t H 0.341(2) 0.5445(6) 0.4986(15) 0.112(19) Uiso 1.000000 GR .
H00u H 0.2115(13) 0.444(3) 0.4664(8) 0.14(3) Uiso 1.000000 GR .
H00v H 0.305(3) 0.427(2) 0.5339(7) 0.12(2) Uiso 1.000000 GR .
C C -0.265(3) 0.5898(11) 0.5654(6) 0.115(6) Uani 0.479(11) . 1
Ha H -0.184(13) 0.519(5) 0.564(8) 0.4(2) Uiso 0.479(11) GR 1
Hb H -0.400(14) 0.577(12) 0.586(5) 0.21(11) Uiso 0.479(11) GR 1
Hc H -0.29(3) 0.616(7) 0.524(3) 0.36(19) Uiso 0.479(11) GR 1
Ca C -0.3372(18) 0.7707(8) 0.6029(6) 0.114(5) Uani 0.521(11) . 2
Haa H -0.451(7) 0.748(3) 0.631(3) 0.15(3) Uiso 0.521(11) GR 2
Hab H -0.266(3) 0.838(2) 0.619(4) 0.15(3) Uiso 0.521(11) GR 2
Hac H -0.397(10) 0.788(5) 0.5626(9) 0.15(3) Uiso 0.521(11) GR 2
Si Si -0.1174(14) 0.6950(7) 0.6054(4) 0.111(3) Uani 0.479(11) . 1
H H -0.2437(14) 0.7897(7) 0.6157(4) 0.24(4) Uiso 0.479(11) R 1
C1 C 0.088(4) 0.7310(15) 0.5687(9) 0.133(9) Uani 0.479(11) . 1
H1a H 0.179(14) 0.665(4) 0.563(7) 0.24(4) Uiso 0.479(11) GR 1
H1b H 0.046(4) 0.761(14) 0.529(3) 0.24(4) Uiso 0.479(11) GR 1
H1c H 0.164(16) 0.790(11) 0.592(4) 0.24(4) Uiso 0.479(11) GR 1
C1a C 0.038(2) 0.7016(16) 0.5443(7) 0.106(5) Uani 0.521(11) . 2
H1aa H 0.074(17) 0.782(3) 0.549(5) 0.24(4) Uiso 0.521(11) GR 2
H1ab H 0.164(9) 0.655(9) 0.552(5) 0.24(4) Uiso 0.521(11) GR 2
H1ac H -0.012(9) 0.689(12) 0.5024(8) 0.24(4) Uiso 0.521(11) GR 2
H00s H 0.8660(7) 0.5113(3) 0.43926(16) 0.17(3) Uiso 1.000000 R .
H00o H 0.9589(8) 0.5884(3) 0.3469(2) 0.22(4) Uiso 1.000000 R .
H00p H 0.7206(9) 0.5902(3) 0.26796(15) 0.17(3) Uiso 1.000000 R .
H00q H 0.3894(8) 0.5148(3) 0.28132(12) 0.21(4) Uiso 1.000000 R .
H00r H 0.2964(7) 0.4377(3) 0.37365(14) 0.18(4) Uiso 1.000000 R .
H00j H 0.3411(5) 0.6111(2) 0.67803(11) 0.083(14) Uiso 1.000000 R .
H00i H 0.5339(3) 0.4465(3) 0.67625(12) 0.15(2) Uiso 1.000000 R .
H00H H 0.0036(4) 0.2688(2) 0.65865(11) 0.093(15) Uiso 1.000000 R .
H00K H -0.1892(3) 0.4334(3) 0.66044(13) 0.12(2) Uiso 1.000000 R .
H006 H 0.2879(8) 0.1787(4) 0.66425(14) 0.106(18) Uiso 1.000000 R .
H008 H 0.6394(9) 0.4350(4) 0.49900(17) 0.099(17) Uiso 1.000000 R .

loop_
_atom_site_aniso_label
_atom_site_aniso_U_11
_atom_site_aniso_U_22
_atom_site_aniso_U_33
_atom_site_aniso_U_12
_atom_site_aniso_U_13
_atom_site_aniso_U_23
Si01 0.0480(19) 0.081(4) 0.119(5) 0.003(2) 0.012(2) 0.010(3)
O002 0.081(2) 0.099(2) 0.0264(11) 0.0019(17) -0.0011(12) 0.0042(12)
O003 0.0652(19) 0.147(3) 0.0410(14) -0.025(2) -0.0004(14) -0.0037(17)
C004 0.085(3) 0.079(3) 0.0255(15) -0.005(2) -0.002(2) 0.0040(17)
N005 0.081(3) 0.079(3) 0.0289(14) 0.012(2) 0.0037(19) 0.0031(15)
C006 0.097(3) 0.112(4) 0.0275(16) -0.000(3) 0.0064(19) 0.001(2)
C008 0.138(5) 0.079(3) 0.0399(19) 0.013(3) 0.016(3) -0.0055(19)
C00C 0.113(4) 0.126(5) 0.0351(19) -0.009(4) 0.003(2) 0.012(2)
C00E 0.102(4) 0.122(5) 0.102(4) -0.017(4) 0.007(3) -0.021(4)
C00G 0.078(3) 0.102(4) 0.070(3) -0.005(3) -0.004(2) -0.015(3)
C00K 0.070(3) 0.098(4) 0.082(3) -0.016(3) -0.005(2) -0.013(3)
C00H 0.074(3) 0.104(4) 0.050(2) -0.010(3) -0.006(2) -0.015(2)
C009 0.079(3) 0.105(4) 0.0307(17) -0.015(3) -0.0017(18) -0.012(2)
C00F 0.080(3) 0.108(4) 0.049(2) -0.005(3) -0.004(2) -0.013(2)
C00B 0.081(3) 0.103(4) 0.056(2) -0.020(3) -0.009(2) -0.021(2)
C00L 0.279(11) 0.096(4) 0.097(5) -0.039(6) 0.067(6) 0.008(4)
C00I 0.327(14) 0.090(4) 0.083(4) 0.021(7) 0.077(7) 0.019(4)
C00J 0.213(8) 0.117(5) 0.058(3) 0.040(5) 0.041(5) 0.037(3)
C00A 0.195(7) 0.090(4) 0.046(2) 0.036(4) 0.035(3) 0.020(2)
C007 0.183(6) 0.067(3) 0.054(3) 0.012(4) 0.040(4) 0.004(2)
C00D 0.227(9) 0.082(4) 0.080(4) -0.031(5) 0.048(5) -0.005(3)
C00M 0.201(7) 0.086(4) 0.048(3) 0.040(4) 0.033(4) 0.001(2)
C 0.173(16) 0.095(9) 0.078(8) -0.029(9) -0.054(9) -0.022(6)
Ca 0.104(8) 0.072(7) 0.167(12) 0.031(6) 0.042(9) -0.003(7)
Si 0.130(6) 0.102(5) 0.100(3) -0.028(3) -0.009(4) -0.018(3)
C1 0.21(2) 0.070(10) 0.121(16) -0.004(12) 0.027(15) 0.003(10)
C1a 0.081(8) 0.129(15) 0.109(12) 0.025(9) 0.022(8) -0.013(9)

loop_
_atom_type_symbol
_atom_type_scat_dispersion_real
_atom_type_scat_dispersion_imag
_atom_type_scat_Cromer_Mann_a1
_atom_type_scat_Cromer_Mann_a2
_atom_type_scat_Cromer_Mann_a3
_atom_type_scat_Cromer_Mann_a4
_atom_type_scat_Cromer_Mann_b1
_atom_type_scat_Cromer_Mann_b2
_atom_type_scat_Cromer_Mann_b3
_atom_type_scat_Cromer_Mann_b4
_atom_type_scat_Cromer_Mann_c
_atom_type_scat_source
_atom_type_scat_dispersion_source
H 0.00000 0.00000 0.49300 0.32291 0.14019 0.04081 10.51090 26.12570 3.14236 57.79970 0.0030380000826 'International Tables Volume C Table 6.1.1.4 (pp. 500-502)' custom
C -0.00150 0.00030 2.31000 1.02000 1.58860 0.86500 20.84390 10.20750 0.56870 51.65120 0.215599998832 'International Tables Volume C Table 6.1.1.4 (pp. 500-502)' custom
Si 0.00680 0.01670 6.29150 3.03530 1.98910 1.54100 2.43860 32.33370 0.67850 81.69370 1.14069998264 'International Tables Volume C Table 6.1.1.4 (pp. 500-502)' custom
O -0.00270 0.00130 3.04850 2.28680 1.54630 0.86700 13.27710 5.70110 0.32390 32.90890 0.250800013542 'International Tables Volume C Table 6.1.1.4 (pp. 500-502)' custom
N -0.00240 0.00070 12.21260 3.13220 2.01250 1.16630 0.00570 9.89330 28.99750 0.58260 -11.5290002823 'International Tables Volume C Table 6.1.1.4 (pp. 500-502)' custom

loop_
_geom_angle_atom_site_label_1
_geom_angle_atom_site_label_2
_geom_angle_atom_site_label_3
_geom_angle
_geom_angle_site_symmetry_1
_geom_angle_site_symmetry_3
_geom_angle_publ_flag
C00E Si01 H01 108.9(3) . . ?
Ca Si01 H01 108.9(5) . . ?
Ca Si01 C00E 108.1(6) . . ?
C1a Si01 H01 108.9(5) . . ?
C1a Si01 C00E 112.0(6) . . ?
C1a Si01 Ca 110.0(8) . . ?
O003 C004 O002 125.3(3) . . ?
C006 C004 O002 114.1(4) . . ?
C006 C004 O003 120.6(3) . . ?
H00m N005 H00l 107(4) . . ?
H00n N005 H00l 114(5) . . ?
H00n N005 H00m 103(5) . . ?
C008 N005 H00l 105(3) . . ?
C008 N005 H00m 111(3) . . ?
C008 N005 H00n 118(4) . . ?
C00C C006 C004 113.2(4) . . ?
C009 C006 C004 106.7(3) . . ?
C009 C006 C00C 114.0(4) . . ?
H006 C006 C004 107.5(3) . . ?
H006 C006 C00C 107.5(3) . . ?
H006 C006 C009 107.5(2) . . ?
C007 C008 N005 109.8(3) . . ?
C00M C008 N005 109.0(5) . . ?
C00M C008 C007 113.5(4) . . ?
H008 C008 N005 108.1(3) . . ?
H008 C008 C007 108.1(3) . . ?
H008 C008 C00M 108.1(3) . . ?
H00a C00C C006 109.5 . . ?
H00b C00C C006 109.5 . . ?
H00b C00C H00a 109.5 . . ?
H00c C00C C006 109.5 . . ?
H00c C00C H00a 109.5 . . ?
H00c C00C H00b 109.5 . . ?
H00f C00E Si01 109.8(3) . . ?
H00g C00E Si01 109.8(2) . . ?
H00g C00E H00f 108.2 . . ?
H00d C00E Si01 99.2(2) . . ?
H00d C00E H00f 119.9 . . ?
H00d C00E H00g 12.9 . . ?
H00e C00E Si01 123.8(3) . . ?
H00e C00E H00f 15.9 . . ?
H00e C00E H00g 94.8 . . ?
H00e C00E H00d 107.3 . . ?
C00G C00E Si01 109.4(4) . . ?
C00G C00E H00f 109.8(3) . . ?
C00G C00E H00g 109.8(3) . . ?
C00G C00E H00d 108.0(3) . . ?
C00G C00E H00e 108.0(3) . . ?
Si C00E Si01 15.9(3) . . ?
Si C00E H00f 93.9(3) . . ?
Si C00E H00g 116.4(4) . . ?
Si C00E H00d 108.0(4) . . ?
Si C00E H00e 108.0(3) . . ?
Si C00E C00G 117.2(5) . . ?
C00K C00G C00E 119.4 . . ?
C00B C00G C00E 120.6 . . ?
C00B C00G C00K 120.0 . . ?
C00H C00K C00G 120.0 . . ?
H00K C00K C00G 120.00(10) . . ?
H00K C00K C00H 120.00(10) . . ?
C009 C00H C00K 120.0 . . ?
H00H C00H C00K 120.00(10) . . ?
H00H C00H C009 120.00(10) . . ?
C00H C009 C006 118.3(3) . . ?
C00F C009 C006 121.7(3) . . ?
C00F C009 C00H 120.0 . . ?
C00B C00F C009 120.0 . . ?
H00i C00F C009 120.00(10) . . ?
H00i C00F C00B 120.00(10) . . ?
C00F C00B C00G 120.0 . . ?
H00j C00B C00G 120.00(10) . . ?
H00j C00B C00F 120.00(10) . . ?
C00D C00L C00I 120.0 . . ?
H00o C00L C00I 120.0 . . ?
H00o C00L C00D 120.0 . . ?
C00J C00I C00L 120.0 . . ?
H00p C00I C00L 120.00(14) . . ?
H00p C00I C00J 120.00(14) . . ?
C00A C00J C00I 120.0 . . ?
H00q C00J C00I 120.00(14) . . ?
H00q C00J C00A 120.00(14) . . ?
C007 C00A C00J 120.0 . . ?
H00r C00A C00J 120.00(14) . . ?
H00r C00A C007 120.00(14) . . ?
C00A C007 C008 120.1(4) . . ?
C00D C007 C008 119.9(4) . . ?
C00D C007 C00A 120.0 . . ?
C007 C00D C00L 120.0 . . ?
H00s C00D C00L 120.00(14) . . ?
H00s C00D C007 120.00(14) . . ?
H00t C00M C008 109.5 . . ?
H00u C00M C008 109.5 . . ?
H00u C00M H00t 109.5 . . ?
H00v C00M C008 109.5 . . ?
H00v C00M H00t 109.5 . . ?
H00v C00M H00u 109.5 . . ?
Hb C Ha 109.5 . . ?
Hc C Ha 109.5 . . ?
Hc C Hb 109.5 . . ?
Si C Ha 109.5 . . ?
Si C Hb 109.5 . . ?
Si C Hc 109.5 . . ?
Haa Ca Si01 109.5 . . ?
Hab Ca Si01 109.5 . . ?
Hab Ca Haa 109.5 . . ?
Hac Ca Si01 109.5 . . ?
Hac Ca Haa 109.5 . . ?
Hac Ca Hab 109.5 . . ?
C Si C00E 104.2(7) . . ?
H Si C00E 109.7(3) . . ?
H Si C 109.7(6) . . ?
C1 Si C00E 112.0(10) . . ?
C1 Si C 111.5(10) . . ?
C1 Si H 109.7(8) . . ?
H1a C1 Si 109.5 . . ?
H1b C1 Si 109.5 . . ?
H1b C1 H1a 109.5 . . ?
H1c C1 Si 109.5 . . ?
H1c C1 H1a 109.5 . . ?
H1c C1 H1b 109.5 . . ?
H1aa C1a Si01 109.5 . . ?
H1ab C1a Si01 109.5 . . ?
H1ab C1a H1aa 109.5 . . ?
H1ac C1a Si01 109.5 . . ?
H1ac C1a H1aa 109.5 . . ?
H1ac C1a H1ab 109.5 . . ?

loop_
_geom_bond_atom_site_label_1
_geom_bond_atom_site_label_2
_geom_bond_distance
_geom_bond_site_symmetry_2
_geom_bond_publ_flag
Si01 H01 1.5000 . ?
Si01 C00E 1.955(10) . ?
Si01 Ca 1.810(11) . ?
Si01 C1a 1.900(18) . ?
O002 C004 1.266(5) . ?
O003 C004 1.219(5) . ?
C004 C006 1.551(5) . ?
N005 H00l 0.95(6) . ?
N005 H00m 1.09(6) . ?
N005 H00n 0.89(6) . ?
N005 C008 1.475(6) . ?
C006 C00C 1.508(6) . ?
C006 C009 1.543(6) . ?
C006 H006 1.0990 . ?
C008 C007 1.528(5) . ?
C008 C00M 1.528(8) . ?
C008 H008 1.0990 . ?
C00C H00a 1.0590 . ?
C00C H00b 1.0590 . ?
C00C H00c 1.0590 . ?
C00E H00f 1.0920 . ?
C00E H00g 1.0920 . ?
C00E H00d 1.0920 . ?
C00E H00e 1.0920 . ?
C00E C00G 1.534(7) . ?
C00E Si 1.794(13) . ?
C00G C00K 1.3900 . ?
C00G C00B 1.3900 . ?
C00K C00H 1.3900 . ?
C00K H00K 1.0830 . ?
C00H C009 1.3900 . ?
C00H H00H 1.0830 . ?
C009 C00F 1.3900 . ?
C00F C00B 1.3900 . ?
C00F H00i 1.0830 . ?
C00B H00j 1.0830 . ?
C00L C00I 1.3900 . ?
C00L C00D 1.3900 . ?
C00L H00o 1.0830 . ?
C00I C00J 1.3900 . ?
C00I H00p 1.0830 . ?
C00J C00A 1.3900 . ?
C00J H00q 1.0830 . ?
C00A C007 1.3900 . ?
C00A H00r 1.0830 . ?
C007 C00D 1.3900 . ?
C00D H00s 1.0830 . ?
C00M H00t 1.0590 . ?
C00M H00u 1.0590 . ?
C00M H00v 1.0590 . ?
C Ha 1.0590 . ?
C Hb 1.0590 . ?
C Hc 1.0590 . ?
C Si 1.924(12) . ?
Ca Haa 1.0590 . ?
Ca Hab 1.0590 . ?
Ca Hac 1.0590 . ?
Si H 1.5000 . ?
Si C1 1.71(3) . ?
C1 H1a 1.0590 . ?
C1 H1b 1.0590 . ?
C1 H1c 1.0590 . ?
C1a H1aa 1.0590 . ?
C1a H1ab 1.0590 . ?
C1a H1ac 1.0590 . ?

loop_
_geom_torsion_atom_site_label_1
_geom_torsion_atom_site_label_2
_geom_torsion_atom_site_label_3
_geom_torsion_atom_site_label_4
_geom_torsion
_geom_torsion_site_symmetry_1
_geom_torsion_site_symmetry_2
_geom_torsion_site_symmetry_3
_geom_torsion_site_symmetry_4
_geom_torsion_publ_flag
Si01 C00E C00G C00K -72.8(4) . . . . ?
Si01 C00E C00G C00B 108.4(3) . . . . ?
O002 C004 C006 C00C 164.2(4) . . . . ?
O002 C004 C006 C009 -69.6(4) . . . . ?
O003 C004 C006 C00C -15.2(5) . . . . ?
O003 C004 C006 C009 110.9(5) . . . . ?
C004 C006 C009 C00H 109.1(3) . . . . ?
C004 C006 C009 C00F -69.7(3) . . . . ?
N005 C008 C007 C00A 68.5(5) . . . . ?
N005 C008 C007 C00D -109.7(4) . . . . ?
C006 C009 C00H C00K -178.77(15) . . . . ?
C006 C009 C00F C00B 178.73(16) . . . . ?
C008 C007 C00A C00J -178.2(2) . . . . ?
C008 C007 C00D C00L 178.2(2) . . . . ?
C00E C00G C00K C00H -178.7(3) . . . . ?
C00E C00G C00B C00F 178.7(3) . . . . ?
C00G C00K C00H C009 0.0(2) . . . . ?
C00G C00B C00F C009 0.0(2) . . . . ?
C00K C00H C009 C00F -0.0(2) . . . . ?
C00H C009 C00F C00B -0.0(2) . . . . ?
C00L C00I C00J C00A 0.0(3) . . . . ?
C00L C00D C007 C00A 0.0(3) . . . . ?
C00I C00J C00A C007 -0.0(3) . . . . ?
C00J C00A C007 C00D 0.0(3) . . . . ?

_cod_database_fobs_code 2108898
